data_2205142
loop_
_publ_author_name
'Lu, Jian Jun'
'Shi, Jing Min'

_publ_section_title
;
 Hexaaquazinc(II) bis(perchlorate) bis(2,5-dimethylpyrazine
 1,4-dioxide)
;
_journal_issue 2
_journal_name_full 'Acta Crystallographica Section E'
_journal_page_first m327
_journal_page_last m328
_journal_paper_doi 10.1107/S1600536805001005
_journal_volume 61
_journal_year 2005
_chemical_formula_iupac '[Zn (H2 O1)6] (Cl O4)2, 2C6 H8 N2 O2'
_chemical_formula_moiety 'H12 O6 Zn 2+, 2Cl O4 -, 2C6 H8 N2 O2'
_chemical_formula_sum 'C12 H28 Cl2 N4 O18 Zn'
_chemical_formula_weight 652.65
_chemical_name_systematic
;
Hexaaquazinc(II) bis(perchlorate) 2,5-dimethylpyrazine 1,4-dioxide
;
_space_group_IT_number 60
_symmetry_cell_setting orthorhombic
_symmetry_space_group_name_Hall '-P 2n 2ab'
_symmetry_space_group_name_H-M 'P b c n'
_atom_sites_solution_hydrogens geom
_atom_sites_solution_primary direct
_atom_sites_solution_secondary difmap
_audit_creation_method SHELXL-97
_cell_angle_alpha 90.00
_cell_angle_beta 90.00
_cell_angle_gamma 90.00
_cell_formula_units_Z 8
_cell_length_a 19.700(4)
_cell_length_b 13.097(3)
_cell_length_c 20.021(4)
_cell_measurement_reflns_used 3876
_cell_measurement_temperature 298(2)
_cell_measurement_theta_max 24.230
_cell_measurement_theta_min 2.901
_cell_volume 5165.6(19)
_computing_cell_refinement SMART
_computing_data_collection 'SMART (Bruker, 1997)'
_computing_data_reduction 'SAINT (Bruker, 1997)'
_computing_molecular_graphics SHELXTL
_computing_publication_material SHELXTL
_computing_structure_refinement SHELXTL
_computing_structure_solution 'SHELXTL (Sheldrick, 2001)'
_diffrn_ambient_temperature 298(2)
_diffrn_measured_fraction_theta_full 0.998
_diffrn_measured_fraction_theta_max 0.998
_diffrn_measurement_device_type 'Bruker SMART CCD area-detector'
_diffrn_measurement_method '\f and \w'
_diffrn_radiation_monochromator graphite
_diffrn_radiation_source 'fine-focus sealed tube'
_diffrn_radiation_type MoK\a
_diffrn_radiation_wavelength 0.71073
_diffrn_reflns_av_R_equivalents 0.0611
_diffrn_reflns_av_sigmaI/netI 0.0447
_diffrn_reflns_limit_h_max 23
_diffrn_reflns_limit_h_min -23
_diffrn_reflns_limit_k_max 15
_diffrn_reflns_limit_k_min -15
_diffrn_reflns_limit_l_max 22
_diffrn_reflns_limit_l_min -24
_diffrn_reflns_number 26350
_diffrn_reflns_theta_full 25.50
_diffrn_reflns_theta_max 25.50
_diffrn_reflns_theta_min 1.87
_diffrn_standards_decay_% 0
_diffrn_standards_interval_count 0
_diffrn_standards_interval_time 0
_diffrn_standards_number 0
_exptl_absorpt_coefficient_mu 1.244
_exptl_absorpt_correction_T_max 0.8753
_exptl_absorpt_correction_T_min 0.5750
_exptl_absorpt_correction_type multi-scan
_exptl_absorpt_process_details '(SADABS; Sheldrick, 1996)'
_exptl_crystal_colour colorless
_exptl_crystal_density_diffrn 1.678
_exptl_crystal_density_method 'not measured'
_exptl_crystal_description rectangular
_exptl_crystal_F_000 2688
_exptl_crystal_size_max 0.50
_exptl_crystal_size_mid 0.15
_exptl_crystal_size_min 0.11
_refine_diff_density_max 0.881
_refine_diff_density_min -0.816
_refine_ls_extinction_method none
_refine_ls_goodness_of_fit_ref 1.058
_refine_ls_hydrogen_treatment mixed
_refine_ls_matrix_type full
_refine_ls_number_parameters 386
_refine_ls_number_reflns 4805
_refine_ls_number_restraints 30
_refine_ls_restrained_S_all 1.116
_refine_ls_R_factor_all 0.0705
_refine_ls_R_factor_gt 0.0542
_refine_ls_shift/su_max 0.000
_refine_ls_shift/su_mean 0.000
_refine_ls_structure_factor_coef Fsqd
_refine_ls_weighting_details 'calc w = 1/[\s^2^(Fo^2^)+(0.0678P)^2^+6.6643P] where P = (Fo^2^+2Fc^2^)/3'
_refine_ls_weighting_scheme calc
_refine_ls_wR_factor_gt 0.1312
_refine_ls_wR_factor_ref 0.1415
_reflns_number_gt 3802
_reflns_number_total 4805
_reflns_threshold_expression I>2\s(I)
_cod_data_source_file rn6035.cif
_cod_data_source_block I
_cod_depositor_comments
;
The following automatic conversions were performed:
'_symmetry_cell_setting' value 'Orthorhombic' changed to 'orthorhombic'
according to '/home/saulius/struct/CIF-dictionaries/cif_core.dic'
dictionary named 'cif_core.dic' version 2.4.1 from 2010-06-29.

Automatic conversion script
Id: cif_fix_enum 1527 2010-12-29 10:47:43Z saulius 

The following automatic conversions were performed:

'_symmetry_cell_setting' value 'Orthorhombic' changed to
'orthorhombic' according to
/home/saulius/struct/CIF-dictionaries/cif_core.dic dictionary named
'cif_core.dic' version 2.4.1 from 2010-06-29.

Automatic conversion script
Id: cif_fix_values 1715 2011-07-08 13:25:40Z adriana 
;
_cod_original_cell_volume 5166(2)
_cod_database_code 2205142
_cod_database_fobs_code 2205142

loop_
_symmetry_equiv_pos_as_xyz
'x, y, z'
'-x+1/2, -y+1/2, z+1/2'
'-x, y, -z+1/2'
'x+1/2, -y+1/2, -z'
'-x, -y, -z'
'x-1/2, y-1/2, -z-1/2'
'x, -y, z-1/2'
'-x-1/2, y-1/2, z'

loop_
_atom_site_label
_atom_site_fract_x
_atom_site_fract_y
_atom_site_fract_z
_atom_site_U_iso_or_equiv
_atom_site_adp_type
_atom_site_calc_flag
_atom_site_refinement_flags
_atom_site_occupancy
_atom_site_type_symbol
Zn1 0.24282(2) 0.75739(3) 0.48509(2) 0.02657(17) Uani d . 1 Zn
C1 0.3768(3) 0.5835(5) 0.2617(3) 0.0646(17) Uani d . 1 C
H1A 0.3696 0.6372 0.2936 0.097 Uiso calc R 1 H
H1B 0.3945 0.6119 0.2211 0.097 Uiso calc R 1 H
H1C 0.4085 0.5350 0.2795 0.097 Uiso calc R 1 H
C2 0.3119(2) 0.5322(4) 0.2478(2) 0.0378(10) Uani d . 1 C
C3 0.2826(2) 0.5271(3) 0.1859(2) 0.0401(11) Uani d . 1 C
H3 0.3047 0.5575 0.1500 0.048 Uiso calc R 1 H
C4 0.1893(2) 0.4364(3) 0.2270(2) 0.0368(10) Uani d . 1 C
C5 0.1236(3) 0.3861(5) 0.2141(3) 0.0604(15) Uani d . 1 C
H5A 0.0931 0.4339 0.1936 0.091 Uiso calc R 1 H
H5B 0.1046 0.3627 0.2555 0.091 Uiso calc R 1 H
H5C 0.1303 0.3290 0.1848 0.091 Uiso calc R 1 H
C6 0.2192(2) 0.4410(3) 0.2885(2) 0.0366(10) Uani d . 1 C
H6 0.1971 0.4106 0.3244 0.044 Uiso calc R 1 H
C7 0.0412(3) 0.5774(5) 0.3727(3) 0.0734(18) Uani d . 1 C
H7A 0.0741 0.6305 0.3792 0.110 Uiso calc R 1 H
H7B 0.0028 0.6043 0.3491 0.110 Uiso calc R 1 H
H7C 0.0611 0.5230 0.3471 0.110 Uiso calc R 1 H
C8 0.0189(2) 0.5375(4) 0.4386(2) 0.0420(11) Uani d . 1 C
C9 0.0467(2) 0.4574(4) 0.5394(3) 0.0456(12) Uani d . 1 C
H9 0.0793 0.4280 0.5670 0.055 Uiso calc R 1 H
C10 0.4747(3) 0.3845(5) 0.1182(3) 0.0653(17) Uani d . 1 C
H10A 0.4476 0.4246 0.1482 0.098 Uiso calc R 1 H
H10B 0.5168 0.3671 0.1395 0.098 Uiso calc R 1 H
H10C 0.4507 0.3232 0.1067 0.098 Uiso calc R 1 H
C11 0.4886(2) 0.4440(3) 0.0570(2) 0.0339(10) Uani d . 1 C
C12 0.4479(2) 0.5405(4) -0.0322(2) 0.0393(11) Uani d . 1 C
H12 0.4112 0.5694 -0.0545 0.047 Uiso calc R 1 H
N1 0.27856(19) 0.4871(3) 0.29934(16) 0.0322(8) Uani d . 1 N
N2 0.2231(2) 0.4798(3) 0.17510(16) 0.0341(8) Uani d . 1 N
N3 0.43600(17) 0.4850(3) 0.02299(18) 0.0321(8) Uani d . 1 N
N4 0.06549(18) 0.4933(3) 0.4796(2) 0.0408(10) Uani d . 1 N
H1O1 0.2051(16) 0.575(3) 0.450(2) 0.058(16) Uiso d D 1 H
H2O1 0.269(2) 0.585(4) 0.420(3) 0.09(2) Uiso d D 1 H
H1O2 0.335(2) 0.8595(19) 0.439(2) 0.060(17) Uiso d D 1 H
H2O2 0.3548(19) 0.760(3) 0.424(3) 0.09(2) Uiso d D 1 H
H1O3 0.306(3) 0.732(4) 0.5947(11) 0.08(2) Uiso d D 1 H
H2O3 0.331(3) 0.6576(19) 0.552(3) 0.09(2) Uiso d D 1 H
H1O4 0.2640(18) 0.934(3) 0.546(2) 0.08(2) Uiso d D 1 H
H2O4 0.1980(12) 0.937(3) 0.522(2) 0.048(15) Uiso d D 1 H
H1O5 0.1287(11) 0.726(4) 0.547(3) 0.067(19) Uiso d D 1 H
H2O5 0.170(3) 0.650(3) 0.573(3) 0.10(2) Uiso d D 1 H
H1O6 0.181(2) 0.8622(15) 0.3969(19) 0.051(16) Uiso d D 1 H
H2O6 0.168(3) 0.761(2) 0.3804(15) 0.059(17) Uiso d D 1 H
Cl2 0.15380(7) 0.72754(9) 0.23571(5) 0.0434(3) Uani d . 1 Cl
Cl3 0.49517(6) 0.73504(9) 0.40086(6) 0.0451(3) Uani d . 1 Cl
O1 0.23885(17) 0.6142(2) 0.44341(17) 0.0400(7) Uani d D 1 O
O2 0.32216(14) 0.8031(3) 0.42184(15) 0.0341(7) Uani d D 1 O
O3 0.31702(18) 0.7189(3) 0.55470(15) 0.0443(8) Uani d D 1 O
O4 0.23451(16) 0.9029(2) 0.52279(16) 0.0380(7) Uani d D 1 O
O5 0.16874(18) 0.7038(3) 0.54975(18) 0.0522(9) Uani d D 1 O
O6 0.17265(15) 0.8030(2) 0.41183(14) 0.0319(6) Uani d D 1 O
O7 0.30531(17) 0.4890(2) 0.35946(14) 0.0409(8) Uani d . 1 O
O8 0.19709(17) 0.4766(2) 0.11459(14) 0.0436(8) Uani d . 1 O
O9 0.12848(15) 0.4852(3) 0.4603(2) 0.0551(10) Uani d . 1 O
O10 0.37358(14) 0.4718(3) 0.04396(17) 0.0457(8) Uani d . 1 O
O11 0.1177(3) 0.8140(3) 0.2567(2) 0.0848(14) Uani d . 1 O
O12 0.2061(3) 0.7601(4) 0.1915(2) 0.0924(16) Uani d . 1 O
O13 0.1854(2) 0.6805(3) 0.29209(16) 0.0659(11) Uani d . 1 O
O14 0.1130(2) 0.6567(3) 0.2022(2) 0.0832(13) Uani d . 1 O
O15 0.43744(19) 0.6800(3) 0.4210(2) 0.0805(14) Uani d . 1 O
O16 0.5251(3) 0.7815(5) 0.4575(3) 0.137(2) Uani d . 1 O
O17 0.5446(3) 0.6701(4) 0.3779(3) 0.1030(16) Uani d U 1 O
O18 0.4767(3) 0.8159(4) 0.3614(3) 0.1128(18) Uani d U 1 O

loop_
_atom_site_aniso_label
_atom_site_aniso_U_11
_atom_site_aniso_U_22
_atom_site_aniso_U_33
_atom_site_aniso_U_12
_atom_site_aniso_U_13
_atom_site_aniso_U_23
Zn1 0.0273(3) 0.0288(3) 0.0236(3) 0.00279(19) 0.00136(18) 0.00036(19)
C1 0.068(4) 0.083(4) 0.043(3) -0.033(3) -0.001(3) 0.008(3)
C2 0.047(3) 0.038(3) 0.028(2) -0.006(2) 0.004(2) 0.0003(19)
C3 0.056(3) 0.038(3) 0.026(2) -0.011(2) 0.009(2) 0.0038(19)
C4 0.049(3) 0.035(3) 0.027(2) -0.003(2) 0.0099(19) 0.0003(18)
C5 0.062(4) 0.074(4) 0.045(3) -0.025(3) 0.007(3) 0.003(3)
C6 0.051(3) 0.034(2) 0.025(2) -0.003(2) 0.010(2) 0.0050(18)
C7 0.063(4) 0.077(5) 0.080(4) -0.001(3) 0.010(3) 0.012(4)
C8 0.034(2) 0.035(3) 0.057(3) -0.002(2) 0.004(2) -0.007(2)
C9 0.032(2) 0.038(3) 0.067(3) 0.000(2) -0.002(2) -0.008(2)
C10 0.047(3) 0.088(5) 0.062(3) -0.001(3) -0.004(3) 0.037(3)
C11 0.027(2) 0.036(3) 0.039(2) -0.0003(18) -0.0057(18) 0.0049(19)
C12 0.028(2) 0.041(3) 0.050(3) 0.0003(19) -0.008(2) 0.014(2)
N1 0.047(2) 0.0266(19) 0.0229(18) 0.0045(16) 0.0052(16) 0.0014(14)
N2 0.050(2) 0.032(2) 0.0201(18) -0.0020(17) 0.0046(16) -0.0002(14)
N3 0.0230(18) 0.0293(19) 0.044(2) 0.0007(14) 0.0016(15) 0.0036(16)
N4 0.026(2) 0.028(2) 0.068(3) -0.0003(15) 0.0049(19) -0.0132(19)
Cl2 0.0613(8) 0.0381(6) 0.0309(6) -0.0019(5) -0.0054(5) -0.0006(5)
Cl3 0.0337(6) 0.0397(7) 0.0620(8) 0.0016(5) -0.0005(5) 0.0041(6)
O1 0.0419(19) 0.0301(17) 0.0478(19) -0.0040(15) 0.0103(16) -0.0065(15)
O2 0.0281(16) 0.0409(19) 0.0334(16) -0.0001(14) 0.0032(13) -0.0004(15)
O3 0.052(2) 0.053(2) 0.0281(17) 0.0195(17) -0.0078(15) -0.0059(15)
O4 0.0334(17) 0.0350(17) 0.0456(19) 0.0084(14) -0.0085(15) -0.0151(14)
O5 0.045(2) 0.057(2) 0.054(2) 0.0132(17) 0.0245(17) 0.0272(19)
O6 0.0352(16) 0.0339(18) 0.0265(15) 0.0012(14) -0.0012(13) 0.0016(14)
O7 0.061(2) 0.0409(19) 0.0205(15) 0.0058(15) -0.0018(14) 0.0004(13)
O8 0.059(2) 0.049(2) 0.0231(15) -0.0102(16) -0.0006(14) 0.0003(14)
O9 0.0248(17) 0.044(2) 0.097(3) -0.0015(14) 0.0146(18) -0.0124(19)
O10 0.0227(16) 0.048(2) 0.067(2) 0.0014(13) 0.0084(15) 0.0159(17)
O11 0.113(4) 0.062(3) 0.080(3) 0.034(3) -0.026(3) -0.013(2)
O12 0.103(4) 0.130(4) 0.044(2) -0.046(3) -0.002(2) 0.023(2)
O13 0.099(3) 0.063(3) 0.0348(19) 0.026(2) -0.0054(19) 0.0057(18)
O14 0.090(3) 0.073(3) 0.087(3) -0.023(2) -0.022(3) -0.019(2)
O15 0.041(2) 0.066(3) 0.134(4) -0.0044(18) 0.002(2) 0.041(3)
O16 0.121(5) 0.146(6) 0.144(5) -0.009(4) -0.017(4) -0.077(5)
O17 0.101(3) 0.090(3) 0.118(3) 0.017(2) 0.048(2) -0.002(2)
O18 0.106(3) 0.108(3) 0.125(3) 0.004(2) 0.011(2) 0.043(2)

loop_
_atom_type_symbol
_atom_type_description
_atom_type_scat_dispersion_real
_atom_type_scat_dispersion_imag
_atom_type_scat_source
C C 0.0033 0.0016 'International Tables Vol C Tables 4.2.6.8 and 6.1.1.4'
H H 0.0000 0.0000 'International Tables Vol C Tables 4.2.6.8 and 6.1.1.4'
N N 0.0061 0.0033 'International Tables Vol C Tables 4.2.6.8 and 6.1.1.4'
O O 0.0106 0.0060 'International Tables Vol C Tables 4.2.6.8 and 6.1.1.4'
Cl Cl 0.1484 0.1585 'International Tables Vol C Tables 4.2.6.8 and 6.1.1.4'
Zn Zn 0.2839 1.4301 'International Tables Vol C Tables 4.2.6.8 and 6.1.1.4'

loop_
_geom_angle_atom_site_label_1
_geom_angle_atom_site_label_2
_geom_angle_atom_site_label_3
_geom_angle_site_symmetry_1
_geom_angle_site_symmetry_3
_geom_angle
O1 Zn1 O4 . . 172.84(13)
O1 Zn1 O5 . . 85.30(15)
O4 Zn1 O5 . . 91.61(15)
O1 Zn1 O3 . . 94.47(14)
O4 Zn1 O3 . . 91.97(13)
O5 Zn1 O3 . . 89.68(15)
O1 Zn1 O2 . . 92.51(13)
O4 Zn1 O2 . . 90.94(13)
O5 Zn1 O2 . . 175.98(13)
O3 Zn1 O2 . . 87.13(13)
O1 Zn1 O6 . . 87.18(13)
O4 Zn1 O6 . . 86.59(12)
O5 Zn1 O6 . . 93.95(14)
O3 Zn1 O6 . . 176.13(13)
O2 Zn1 O6 . . 89.30(12)
C2 C1 H1A . . 109.5
C2 C1 H1B . . 109.5
H1A C1 H1B . . 109.5
C2 C1 H1C . . 109.5
H1A C1 H1C . . 109.5
H1B C1 H1C . . 109.5
N1 C2 C3 . . 117.6(4)
N1 C2 C1 . . 118.3(4)
C3 C2 C1 . . 124.0(4)
N2 C3 C2 . . 122.3(4)
N2 C3 H3 . . 118.8
C2 C3 H3 . . 118.8
N2 C4 C6 . . 117.3(4)
N2 C4 C5 . . 118.9(4)
C6 C4 C5 . . 123.8(4)
C4 C5 H5A . . 109.5
C4 C5 H5B . . 109.5
H5A C5 H5B . . 109.5
C4 C5 H5C . . 109.5
H5A C5 H5C . . 109.5
H5B C5 H5C . . 109.5
N1 C6 C4 . . 123.0(4)
N1 C6 H6 . . 118.5
C4 C6 H6 . . 118.5
C8 C7 H7A . . 109.5
C8 C7 H7B . . 109.5
H7A C7 H7B . . 109.5
C8 C7 H7C . . 109.5
H7A C7 H7C . . 109.5
H7B C7 H7C . . 109.5
N4 C8 C9 . 5_566 117.7(5)
N4 C8 C7 . . 119.1(4)
C9 C8 C7 5_566 . 123.2(5)
N4 C9 C8 . 5_566 122.2(5)
N4 C9 H9 . . 118.9
C8 C9 H9 5_566 . 118.9
C11 C10 H10A . . 109.5
C11 C10 H10B . . 109.5
H10A C10 H10B . . 109.5
C11 C10 H10C . . 109.5
H10A C10 H10C . . 109.5
H10B C10 H10C . . 109.5
N3 C11 C12 . 5_665 117.5(4)
N3 C11 C10 . . 119.0(4)
C12 C11 C10 5_665 . 123.5(4)
N3 C12 C11 . 5_665 122.8(4)
N3 C12 H12 . . 118.6
C11 C12 H12 5_665 . 118.6
O7 N1 C6 . . 120.6(3)
O7 N1 C2 . . 119.6(4)
C6 N1 C2 . . 119.8(4)
O8 N2 C3 . . 120.1(3)
O8 N2 C4 . . 119.9(4)
C3 N2 C4 . . 119.9(4)
O10 N3 C12 . . 119.9(3)
O10 N3 C11 . . 120.4(4)
C12 N3 C11 . . 119.7(4)
O9 N4 C9 . . 120.0(4)
O9 N4 C8 . . 119.8(4)
C9 N4 C8 . . 120.2(4)
O14 Cl2 O11 . . 112.8(3)
O14 Cl2 O12 . . 108.4(3)
O11 Cl2 O12 . . 108.2(3)
O14 Cl2 O13 . . 110.0(3)
O11 Cl2 O13 . . 109.4(2)
O12 Cl2 O13 . . 107.8(3)
O18 Cl3 O17 . . 118.3(3)
O18 Cl3 O15 . . 110.3(3)
O17 Cl3 O15 . . 110.6(3)
O18 Cl3 O16 . . 103.9(4)
O17 Cl3 O16 . . 103.8(4)
O15 Cl3 O16 . . 109.1(4)
Zn1 O1 H1O1 . . 121(3)
Zn1 O1 H2O1 . . 128(3)
H1O1 O1 H2O1 . . 111(3)
Zn1 O2 H1O2 . . 104(3)
Zn1 O2 H2O2 . . 110(4)
H1O2 O2 H2O2 . . 109(3)
Zn1 O3 H1O3 . . 113(4)
Zn1 O3 H2O3 . . 115(4)
H1O3 O3 H2O3 . . 109(3)
Zn1 O4 H1O4 . . 126(3)
Zn1 O4 H2O4 . . 123(3)
H1O4 O4 H2O4 . . 110(3)
Zn1 O5 H1O5 . . 120(3)
Zn1 O5 H2O5 . . 127(4)
H1O5 O5 H2O5 . . 112(3)
Zn1 O6 H1O6 . . 112(3)
Zn1 O6 H2O6 . . 114(3)
H1O6 O6 H2O6 . . 111(3)

loop_
_geom_bond_atom_site_label_1
_geom_bond_atom_site_label_2
_geom_bond_site_symmetry_2
_geom_bond_distance
Zn1 O1 . 2.054(3)
Zn1 O4 . 2.056(3)
Zn1 O5 . 2.073(3)
Zn1 O3 . 2.081(3)
Zn1 O2 . 2.099(3)
Zn1 O6 . 2.102(3)
C1 C2 . 1.471(7)
C1 H1A . 0.9600
C1 H1B . 0.9600
C1 H1C . 0.9600
C2 N1 . 1.358(5)
C2 C3 . 1.369(6)
C3 N2 . 1.343(6)
C3 H3 . 0.9300
C4 N2 . 1.359(5)
C4 C6 . 1.366(6)
C4 C5 . 1.475(7)
C5 H5A . 0.9600
C5 H5B . 0.9600
C5 H5C . 0.9600
C6 N1 . 1.335(6)
C6 H6 . 0.9300
C7 C8 . 1.486(7)
C7 H7A . 0.9600
C7 H7B . 0.9600
C7 H7C . 0.9600
C8 N4 . 1.361(6)
C8 C9 5_566 1.367(6)
C9 N4 . 1.339(6)
C9 C8 5_566 1.367(6)
C9 H9 . 0.9300
C10 C11 . 1.478(6)
C10 H10A . 0.9600
C10 H10B . 0.9600
C10 H10C . 0.9600
C11 N3 . 1.352(5)
C11 C12 5_665 1.359(6)
C12 N3 . 1.343(5)
C12 C11 5_665 1.359(6)
C12 H12 . 0.9300
N1 O7 . 1.314(4)
N2 O8 . 1.316(4)
N3 O10 . 1.311(4)
N4 O9 . 1.304(5)
Cl2 O14 . 1.398(4)
Cl2 O11 . 1.402(4)
Cl2 O12 . 1.424(4)
Cl2 O13 . 1.428(3)
Cl3 O18 . 1.371(5)
Cl3 O17 . 1.372(5)
Cl3 O15 . 1.406(4)
Cl3 O16 . 1.416(6)
O1 H1O1 . 0.85(3)
O1 H2O1 . 0.85(5)
O2 H1O2 . 0.85(3)
O2 H2O2 . 0.86(4)
O3 H1O3 . 0.85(3)
O3 H2O3 . 0.85(3)
O4 H1O4 . 0.85(4)
O4 H2O4 . 0.85(3)
O5 H1O5 . 0.84(3)
O5 H2O5 . 0.85(5)
O6 H1O6 . 0.849(11)
O6 H2O6 . 0.84(3)

loop_
_geom_hbond_atom_site_label_D
_geom_hbond_atom_site_label_H
_geom_hbond_atom_site_label_A
_geom_hbond_site_symmetry_A
_geom_hbond_distance_DH
_geom_hbond_distance_HA
_geom_hbond_distance_DA
_geom_hbond_angle_DHA
O3 H1O3 O12 2_565 0.85(3) 1.954(17) 2.789(5) 168(5)
O4 H1O4 O8 2_565 0.85(4) 1.96(2) 2.772(4) 160(5)
O5 H2O5 O8 7_566 0.85(5) 1.93(5) 2.754(5) 165(5)
O1 H2O1 O7 . 0.85(5) 1.89(5) 2.688(4) 157(5)
O6 H2O6 O13 . 0.84(3) 2.08(2) 2.895(5) 161(5)
O2 H2O2 O15 . 0.86(4) 1.94(4) 2.785(5) 171(6)
O2 H2O2 Cl3 . 0.86(4) 2.82(4) 3.548(3) 144(5)
O5 H1O5 O16 4_466 0.84(3) 2.04(2) 2.839(8) 157(5)
O4 H2O4 O10 2_565 0.85(3) 1.901(17) 2.721(4) 163(4)
O3 H2O3 O10 7_566 0.85(3) 1.90(3) 2.744(5) 173(6)
O1 H1O1 O9 . 0.85(3) 1.93(4) 2.774(4) 177(5)
O6 H1O6 O7 8_665 0.849(11) 1.841(12) 2.688(4) 175(5)
O2 H1O2 O9 8_665 0.85(3) 1.846(15) 2.688(5) 169(5)

loop_
_geom_torsion_atom_site_label_1
_geom_torsion_atom_site_label_2
_geom_torsion_atom_site_label_3
_geom_torsion_atom_site_label_4
_geom_torsion_site_symmetry_1
_geom_torsion
N1 C2 C3 N2 . 0.0(7)
C1 C2 C3 N2 . -179.8(5)
N2 C4 C6 N1 . 1.1(7)
C5 C4 C6 N1 . -179.7(5)
C4 C6 N1 O7 . -179.7(4)
C4 C6 N1 C2 . 0.0(7)
C3 C2 N1 O7 . 179.1(4)
C1 C2 N1 O7 . -1.1(7)
C3 C2 N1 C6 . -0.6(6)
C1 C2 N1 C6 . 179.2(5)
C2 C3 N2 O8 . -179.8(4)
C2 C3 N2 C4 . 1.2(7)
C6 C4 N2 O8 . 179.3(4)
C5 C4 N2 O8 . 0.1(6)
C6 C4 N2 C3 . -1.7(6)
C5 C4 N2 C3 . 179.1(5)
C11 C12 N3 O10 5_665 -179.3(4)
C11 C12 N3 C11 5_665 1.4(8)
C12 C11 N3 O10 5_665 179.3(4)
C10 C11 N3 O10 . -0.3(6)
C12 C11 N3 C12 5_665 -1.3(7)
C10 C11 N3 C12 . 179.1(5)
C8 C9 N4 O9 5_566 -178.8(4)
C8 C9 N4 C8 5_566 0.6(8)
C9 C8 N4 O9 5_566 178.9(4)
C7 C8 N4 O9 . -1.0(7)
C9 C8 N4 C9 5_566 -0.6(7)
C7 C8 N4 C9 . 179.6(5)
